data_7712315
loop_
_publ_author_name
'Li, Huijun'
'Wang, Yanan'
'Jiang, Fengjiao'
'Li, Manman'
'Xu, Zhouqing'

_publ_section_title
;
 A dual-function [Ru(bpy)<sub>3</sub>]<sup>2+</sup> encapsulated metal
 organic framework for ratiometric Al<sup>3+</sup> detection and
 anticounterfeiting application.
;
_journal_issue 12
_journal_name_full 'Dalton transactions (Cambridge, England : 2003)'
_journal_page_first 3846
_journal_page_last 3854
_journal_paper_doi 10.1039/d2dt03388g
_journal_volume 52
_journal_year 2023
_chemical_formula_moiety 'C33 H29 Cd2 N O12'
_chemical_formula_sum 'C33 H29 Cd2 N O12'
_chemical_formula_weight 856.37
_space_group_crystal_system monoclinic
_space_group_IT_number 14
_space_group_name_Hall '-P 2ybc'
_space_group_name_H-M_alt 'P 1 21/c 1'
_atom_sites_solution_hydrogens mixed
_atom_sites_solution_primary dual
_audit_creation_date 2021-06-24
_audit_creation_method
;
Olex2 1.3
(compiled 2020.11.12 svn.r5f609507 for OlexSys, GUI svn.r6272)
;
_audit_update_record
;
2022-06-13 deposited with the CCDC.	2023-02-10 downloaded from the CCDC.
;
_cell_angle_alpha 90
_cell_angle_beta 98.544(5)
_cell_angle_gamma 90
_cell_formula_units_Z 4
_cell_length_a 14.0828(16)
_cell_length_b 10.9927(12)
_cell_length_c 23.566(3)
_cell_measurement_reflns_used 5152
_cell_measurement_temperature 193.0
_cell_measurement_theta_max 60.716
_cell_measurement_theta_min 2.998
_cell_volume 3607.7(7)
_computing_cell_refinement 'SAINT V8.40A (Bruker, 2019)'
_computing_data_reduction 'SAINT V8.40A (Bruker, 2019)'
_computing_molecular_graphics 'Olex2 1.3 (Dolomanov et al., 2009)'
_computing_publication_material 'Olex2 1.3 (Dolomanov et al., 2009)'
_computing_structure_refinement 'SHELXL 2018/3 (Sheldrick, 2015)'
_computing_structure_solution 'SHELXT 2014/5 (Sheldrick, 2014)'
_diffrn_ambient_temperature 193.0
_diffrn_measured_fraction_theta_full 0.995
_diffrn_measured_fraction_theta_max 0.977
_diffrn_measurement_device_type 'Bruker D8 VENTURE'
_diffrn_measurement_method '\f and \w scans'
_diffrn_radiation_type GaK\a
_diffrn_radiation_wavelength 1.34139
_diffrn_reflns_av_R_equivalents 0.0727
_diffrn_reflns_av_unetI/netI 0.0574
_diffrn_reflns_Laue_measured_fraction_full 0.995
_diffrn_reflns_Laue_measured_fraction_max 0.977
_diffrn_reflns_number 8197
_diffrn_reflns_point_group_measured_fraction_full 0.995
_diffrn_reflns_point_group_measured_fraction_max 0.977
_diffrn_reflns_theta_full 53.594
_diffrn_reflns_theta_max 61.010
_diffrn_reflns_theta_min 3.300
_diffrn_source_current 2.86
_diffrn_source_power 0.1993706
_diffrn_source_voltage 69.71
_diffrn_standards_number 0
_exptl_absorpt_coefficient_mu 6.769
_exptl_absorpt_correction_type none
_exptl_absorpt_process_details
;
 TWINABS-2012/1 (Bruker,2012) was used for absorption correction.

Final HKLF 4 output contains 43595 reflections, Rint = 0.0727
 (31365 with I > 3sig(I), Rint = 0.0678)
;
_exptl_crystal_density_diffrn 1.577
_exptl_crystal_description block
_exptl_crystal_F_000 1704
_exptl_crystal_size_max 0.12
_exptl_crystal_size_mid 0.1
_exptl_crystal_size_min 0.1
_refine_diff_density_max 1.533
_refine_diff_density_min -2.015
_refine_diff_density_rms 0.208
_refine_ls_extinction_method none
_refine_ls_goodness_of_fit_ref 1.067
_refine_ls_hydrogen_treatment constr
_refine_ls_matrix_type full
_refine_ls_number_parameters 440
_refine_ls_number_reflns 8197
_refine_ls_number_restraints 0
_refine_ls_restrained_S_all 1.067
_refine_ls_R_factor_all 0.0841
_refine_ls_R_factor_gt 0.0708
_refine_ls_shift/su_max 0.001
_refine_ls_shift/su_mean 0.000
_refine_ls_structure_factor_coef Fsqd
_refine_ls_weighting_details 'w=1/[\s^2^(Fo^2^)+(0.0449P)^2^+64.8354P] where P=(Fo^2^+2Fc^2^)/3'
_refine_ls_weighting_scheme calc
_refine_ls_wR_factor_gt 0.1688
_refine_ls_wR_factor_ref 0.1762
_reflns_Friedel_coverage 0.000
_reflns_number_gt 7142
_reflns_number_total 8197
_reflns_threshold_expression 'I > 2\s(I)'
_cod_data_source_file d2dt03388g2.cif
_cod_data_source_block a_sq
_cod_depositor_comments 'Adding full bibliography for 7712315.cif.'
_cod_database_code 7712315
_shelx_shelxl_version_number 2018/3
_shelx_space_group_comment
;
The symmetry employed for this shelxl refinement is uniquely defined
by the following loop, which should always be used as a source of
symmetry information in preference to the above space-group names.
They are only intended as comments.
;
_shelx_estimated_absorpt_t_max 0.551
_shelx_estimated_absorpt_t_min 0.497
_olex2_refinement_description
;
1. Fixed Uiso
 At 1.2 times of:
  All C(H) groups
 At 1.5 times of:
  All C(H,H,H) groups, All O(H,H) groups
2.a Free rotating group:
 O11(H11A,H11B)
2.b Rotating group:
 O10(H10A,H10B), O12(H12A,H12B)
2.c Aromatic/amide H refined with riding coordinates:
 C27(H27), C6(H6), C29(H29), C26(H26), C30(H30), C12(H12), C3(H3), C14(H14),
 C11(H11), C15(H15), C7(H7), C32(H32), C4(H4), C20(H20), C22(H22), C19(H19),
 C23(H23)
2.d Idealised Me refined as rotating group:
 C34(H34A,H34B,H34C), C33(H33A,H33B,H33C)
;
_platon_squeeze_void_probe_radius 1.20
_olex2_submission_special_instructions 'No special instructions were received'

loop_
_space_group_symop_operation_xyz
'x, y, z'
'-x, y+1/2, -z+1/2'
'-x, -y, -z'
'x, -y-1/2, z-1/2'

loop_
_atom_site_label
_atom_site_type_symbol
_atom_site_fract_x
_atom_site_fract_y
_atom_site_fract_z
_atom_site_U_iso_or_equiv
_atom_site_adp_type
_atom_site_occupancy
_atom_site_site_symmetry_order
_atom_site_calc_flag
_atom_site_refinement_flags_posn
_atom_site_refinement_flags_adp
_atom_site_refinement_flags_occupancy
_atom_site_disorder_assembly
_atom_site_disorder_group
Cd2 Cd 0.07320(3) 0.48313(4) 0.21416(2) 0.01858(13) Uani 1 1 d . . . . .
Cd1 Cd 0.98385(4) 0.67082(5) 0.36084(2) 0.02451(14) Uani 1 1 d . . . . .
O11 O 0.9572(3) 0.5684(5) 0.2737(2) 0.0226(10) Uani 1 1 d G . . . .
H11A H 0.925076 0.511849 0.288412 0.034 Uiso 1 1 d G U . . .
H11B H 0.918313 0.610982 0.249334 0.034 Uiso 1 1 d G U . . .
O8 O 0.9482(3) 0.1707(5) 0.6867(2) 0.0230(10) Uani 1 1 d . . . . .
O7 O 0.9388(4) -0.0095(5) 0.6461(2) 0.0270(11) Uani 1 1 d . . . . .
O3 O 0.1588(4) 0.4403(6) 0.2967(2) 0.0338(13) Uani 1 1 d . . . . .
O2 O 0.9015(5) 0.5269(6) 0.4001(3) 0.0384(14) Uani 1 1 d . . . . .
O1 O 0.8566(5) 0.4114(6) 0.3227(3) 0.0418(15) Uani 1 1 d . . . . .
O10 O 1.1289(4) 0.5786(6) 0.3837(3) 0.0373(13) Uani 1 1 d . . . . .
H10A H 1.142475 0.538505 0.354068 0.056 Uiso 1 1 d R U . . .
H10B H 1.125023 0.522943 0.409590 0.056 Uiso 1 1 d R U . . .
O9 O 1.0258(5) 0.7608(6) 0.4477(2) 0.0437(16) Uani 1 1 d . . . . .
O6 O 0.1912(5) 0.0295(8) 0.6619(3) 0.054(2) Uani 1 1 d . . . . .
N1 N 0.9994(5) 0.7710(7) 0.5394(3) 0.0342(16) Uani 1 1 d . . . . .
C27 C 0.7768(5) 0.0779(6) 0.5669(3) 0.0193(13) Uani 1 1 d . . . . .
H27 H 0.818119 0.025830 0.549587 0.023 Uiso 1 1 calc R U . . .
O12 O 0.1175(7) 0.6827(6) 0.2235(3) 0.063(2) Uani 1 1 d . . . . .
H12A H 0.089651 0.716027 0.250253 0.095 Uiso 1 1 d R U . . .
H12B H 0.094226 0.721828 0.192342 0.095 Uiso 1 1 d R U . . .
O4 O 0.1505(5) 0.2416(7) 0.2847(3) 0.0539(19) Uani 1 1 d . . . . .
C28 C 0.8054(5) 0.1217(7) 0.6226(3) 0.0202(13) Uani 1 1 d . . . . .
C31 C 0.9025(5) 0.0916(7) 0.6532(3) 0.0208(14) Uani 1 1 d . . . . .
C13 C 0.2734(5) 0.3190(7) 0.3536(3) 0.0220(14) Uani 1 1 d . . . . .
C18 C 0.4464(5) 0.1985(6) 0.5573(3) 0.0199(13) Uani 1 1 d . . . . .
O5 O 0.1511(5) 0.2211(9) 0.6514(4) 0.075(3) Uani 1 1 d . . . . .
C6 C 0.6854(5) 0.3839(7) 0.4831(3) 0.0213(14) Uani 1 1 d . . . . .
H6 H 0.680431 0.405679 0.521520 0.026 Uiso 1 1 calc R U . . .
C29 C 0.7420(5) 0.1934(7) 0.6479(3) 0.0245(15) Uani 1 1 d . . . . .
H29 H 0.760458 0.222980 0.685802 0.029 Uiso 1 1 calc R U . . .
C25 C 0.6260(4) 0.1840(6) 0.5617(3) 0.0194(13) Uani 1 1 d . . . . .
C17 C 0.5320(5) 0.2201(6) 0.5288(3) 0.0193(13) Uani 1 1 d . . . . .
C26 C 0.6892(5) 0.1103(7) 0.5374(3) 0.0202(13) Uani 1 1 d . . . . .
H26 H 0.671251 0.081435 0.499348 0.024 Uiso 1 1 calc R U . . .
C30 C 0.6523(5) 0.2221(7) 0.6185(3) 0.0223(14) Uani 1 1 d . . . . .
H30 H 0.608464 0.267771 0.637012 0.027 Uiso 1 1 calc R U . . .
C2 C 0.7706(5) 0.3944(7) 0.4016(3) 0.0255(15) Uani 1 1 d . . . . .
C12 C 0.3354(5) 0.4167(7) 0.3681(3) 0.0249(15) Uani 1 1 d . . . . .
H12 H 0.321685 0.493848 0.350643 0.030 Uiso 1 1 calc R U . . .
C3 C 0.7009(5) 0.3220(7) 0.3708(3) 0.0275(16) Uani 1 1 d . . . . .
H3 H 0.706390 0.299941 0.332423 0.033 Uiso 1 1 calc R U . . .
C14 C 0.2923(5) 0.2074(7) 0.3812(3) 0.0236(14) Uani 1 1 d . . . . .
H14 H 0.250252 0.140435 0.371889 0.028 Uiso 1 1 calc R U . . .
C11 C 0.4173(5) 0.4008(7) 0.4084(3) 0.0240(14) Uani 1 1 d . . . . .
H11 H 0.460741 0.466768 0.416709 0.029 Uiso 1 1 calc R U . . .
C1 C 0.8492(6) 0.4470(7) 0.3728(4) 0.0292(16) Uani 1 1 d . . . . .
C15 C 0.3723(5) 0.1951(7) 0.4221(3) 0.0225(14) Uani 1 1 d . . . . .
H15 H 0.383994 0.119150 0.441069 0.027 Uiso 1 1 calc R U . . .
C5 C 0.6142(5) 0.3109(6) 0.4516(3) 0.0213(14) Uani 1 1 d . . . . .
C7 C 0.7630(5) 0.4244(7) 0.4580(3) 0.0260(15) Uani 1 1 d . . . . .
H7 H 0.811142 0.473052 0.479583 0.031 Uiso 1 1 calc R U . . .
C32 C 0.9824(7) 0.7272(8) 0.4870(4) 0.037(2) Uani 1 1 d . . . . .
H32 H 0.934272 0.666572 0.478857 0.045 Uiso 1 1 calc R U . . .
C8 C 0.5272(5) 0.2720(6) 0.4761(3) 0.0191(13) Uani 1 1 d . . . . .
C4 C 0.6228(5) 0.2811(7) 0.3953(3) 0.0264(15) Uani 1 1 d . . . . .
H4 H 0.575030 0.232469 0.373421 0.032 Uiso 1 1 calc R U . . .
C21 C 0.2869(5) 0.1556(8) 0.6129(3) 0.0282(17) Uani 1 1 d . . . . .
C10 C 0.4371(5) 0.2908(7) 0.4366(3) 0.0210(14) Uani 1 1 d . . . . .
C24 C 0.2035(5) 0.1342(10) 0.6440(3) 0.036(2) Uani 1 1 d . . . . .
C20 C 0.3553(6) 0.0645(8) 0.6106(4) 0.0308(17) Uani 1 1 d . . . . .
H20 H 0.347958 -0.012462 0.627751 0.037 Uiso 1 1 calc R U . . .
C22 C 0.2996(6) 0.2671(8) 0.5876(4) 0.0335(18) Uani 1 1 d . . . . .
H22 H 0.253847 0.329937 0.589435 0.040 Uiso 1 1 calc R U . . .
C16 C 0.1870(5) 0.3312(8) 0.3081(3) 0.0276(16) Uani 1 1 d . . . . .
C19 C 0.4340(5) 0.0867(7) 0.5830(4) 0.0288(16) Uani 1 1 d . . . . .
H19 H 0.480380 0.024393 0.581710 0.035 Uiso 1 1 calc R U . . .
C23 C 0.3778(5) 0.2886(7) 0.5597(3) 0.0288(16) Uani 1 1 d . . . . .
H23 H 0.384588 0.365218 0.542165 0.035 Uiso 1 1 calc R U . . .
C34 C 1.0705(8) 0.8645(10) 0.5547(4) 0.049(3) Uani 1 1 d . . . . .
H34A H 1.112282 0.869974 0.525021 0.074 Uiso 1 1 calc R U . . .
H34B H 1.109196 0.844334 0.591569 0.074 Uiso 1 1 calc R U . . .
H34C H 1.038434 0.942826 0.557863 0.074 Uiso 1 1 calc R U . . .
C33 C 0.9431(8) 0.7276(9) 0.5829(4) 0.048(2) Uani 1 1 d . . . . .
H33A H 0.905838 0.795197 0.595406 0.072 Uiso 1 1 calc R U . . .
H33B H 0.986547 0.695561 0.615862 0.072 Uiso 1 1 calc R U . . .
H33C H 0.899418 0.663131 0.566514 0.072 Uiso 1 1 calc R U . . .

loop_
_atom_site_aniso_label
_atom_site_aniso_U_11
_atom_site_aniso_U_22
_atom_site_aniso_U_33
_atom_site_aniso_U_23
_atom_site_aniso_U_13
_atom_site_aniso_U_12
Cd2 0.0122(2) 0.0265(3) 0.0161(2) -0.00141(17) -0.00115(16) 0.00088(16)
Cd1 0.0231(3) 0.0265(3) 0.0250(3) -0.00424(19) 0.00721(19) -0.00509(19)
O11 0.020(2) 0.028(3) 0.019(2) 0.003(2) 0.0025(19) 0.000(2)
O8 0.013(2) 0.029(3) 0.025(3) 0.001(2) -0.0038(18) -0.0039(19)
O7 0.021(3) 0.030(3) 0.029(3) -0.001(2) -0.002(2) 0.006(2)
O3 0.029(3) 0.048(4) 0.021(3) 0.001(2) -0.008(2) 0.013(3)
O2 0.040(3) 0.044(4) 0.033(3) -0.005(3) 0.012(3) -0.023(3)
O1 0.044(4) 0.043(4) 0.043(4) -0.013(3) 0.023(3) -0.018(3)
O10 0.035(3) 0.041(3) 0.035(3) -0.001(3) 0.000(3) 0.002(3)
O9 0.056(4) 0.055(4) 0.022(3) -0.011(3) 0.011(3) -0.024(3)
O6 0.040(4) 0.079(5) 0.052(4) -0.007(4) 0.029(3) -0.021(4)
N1 0.035(4) 0.041(4) 0.029(3) -0.008(3) 0.011(3) -0.006(3)
C27 0.010(3) 0.026(3) 0.021(3) -0.001(3) -0.004(2) 0.001(2)
O12 0.121(7) 0.040(4) 0.032(4) -0.001(3) 0.020(4) -0.038(4)
O4 0.050(4) 0.049(4) 0.053(4) -0.005(3) -0.025(3) -0.018(3)
C28 0.016(3) 0.025(3) 0.020(3) 0.005(3) 0.001(2) -0.002(3)
C31 0.012(3) 0.029(4) 0.021(3) 0.007(3) 0.000(2) -0.002(3)
C13 0.016(3) 0.029(4) 0.021(3) 0.000(3) 0.002(3) 0.001(3)
C18 0.017(3) 0.023(3) 0.020(3) 0.002(3) 0.004(2) 0.000(3)
O5 0.034(4) 0.110(7) 0.091(6) 0.024(6) 0.040(4) 0.035(4)
C6 0.013(3) 0.031(4) 0.020(3) 0.000(3) 0.004(2) -0.001(3)
C29 0.019(3) 0.035(4) 0.018(3) -0.002(3) -0.004(3) 0.003(3)
C25 0.008(3) 0.024(3) 0.026(3) 0.006(3) 0.002(2) 0.001(2)
C17 0.011(3) 0.022(3) 0.025(3) 0.005(3) 0.002(2) -0.005(2)
C26 0.015(3) 0.027(4) 0.017(3) 0.001(3) -0.002(2) 0.000(3)
C30 0.014(3) 0.031(4) 0.021(3) 0.002(3) 0.000(2) 0.006(3)
C2 0.020(3) 0.027(4) 0.030(4) 0.001(3) 0.007(3) -0.007(3)
C12 0.016(3) 0.024(4) 0.033(4) 0.009(3) -0.002(3) 0.002(3)
C3 0.023(4) 0.039(4) 0.022(4) -0.001(3) 0.005(3) -0.011(3)
C14 0.019(3) 0.022(3) 0.028(4) 0.002(3) 0.000(3) -0.004(3)
C11 0.017(3) 0.027(4) 0.025(4) 0.004(3) -0.005(3) -0.004(3)
C1 0.030(4) 0.025(4) 0.035(4) -0.007(3) 0.011(3) -0.009(3)
C15 0.020(3) 0.021(3) 0.024(3) 0.006(3) -0.003(3) -0.001(3)
C5 0.016(3) 0.022(3) 0.025(3) 0.007(3) -0.001(3) 0.001(2)
C7 0.018(3) 0.033(4) 0.027(4) -0.002(3) 0.003(3) -0.007(3)
C32 0.042(5) 0.039(5) 0.033(4) -0.012(4) 0.011(4) -0.016(4)
C8 0.013(3) 0.025(3) 0.019(3) 0.006(3) -0.001(2) -0.003(2)
C4 0.018(3) 0.029(4) 0.032(4) -0.001(3) 0.004(3) -0.006(3)
C21 0.007(3) 0.056(5) 0.022(4) 0.001(3) 0.003(2) 0.001(3)
C10 0.011(3) 0.026(4) 0.024(3) 0.005(3) -0.004(2) -0.001(2)
C24 0.016(3) 0.069(6) 0.022(4) -0.001(4) 0.004(3) -0.007(4)
C20 0.023(4) 0.036(4) 0.035(4) 0.004(3) 0.010(3) -0.003(3)
C22 0.027(4) 0.044(5) 0.032(4) 0.011(4) 0.012(3) 0.011(3)
C16 0.022(4) 0.040(4) 0.021(4) -0.003(3) 0.003(3) 0.000(3)
C19 0.023(4) 0.027(4) 0.041(4) 0.004(3) 0.019(3) 0.003(3)
C23 0.022(4) 0.029(4) 0.036(4) 0.006(3) 0.010(3) 0.008(3)
C34 0.053(6) 0.056(6) 0.040(5) -0.015(5) 0.008(4) -0.023(5)
C33 0.066(7) 0.044(5) 0.041(5) -0.004(4) 0.030(5) -0.007(5)

loop_
_atom_type_symbol
_atom_type_description
_atom_type_scat_dispersion_real
_atom_type_scat_dispersion_imag
_atom_type_scat_source
C C 0.0137 0.0067 'International Tables Vol C Tables 4.2.6.8 and 6.1.1.4'
H H 0.0000 0.0000 'International Tables Vol C Tables 4.2.6.8 and 6.1.1.4'
Cd Cd 0.1061 3.6794 'International Tables Vol C Tables 4.2.6.8 and 6.1.1.4'
N N 0.0241 0.0134 'International Tables Vol C Tables 4.2.6.8 and 6.1.1.4'
O O 0.0389 0.0241 'International Tables Vol C Tables 4.2.6.8 and 6.1.1.4'

loop_
_geom_angle_atom_site_label_1
_geom_angle_atom_site_label_2
_geom_angle_atom_site_label_3
_geom_angle
_geom_angle_site_symmetry_1
_geom_angle_site_symmetry_3
_geom_angle_publ_flag
O11 Cd2 C31 79.06(18) 1_455 4_465 ?
O8 Cd2 O11 84.41(17) 4_465 1_455 ?
O8 Cd2 C31 27.90(19) 4_465 4_465 ?
O7 Cd2 O11 78.82(18) 4_465 1_455 ?
O7 Cd2 O8 54.73(17) 4_465 4_465 ?
O7 Cd2 C31 26.9(2) 4_465 4_465 ?
O3 Cd2 O11 84.26(19) . 1_455 ?
O3 Cd2 O8 111.4(2) . 4_465 ?
O3 Cd2 O7 158.9(2) . 4_465 ?
O3 Cd2 O6 97.0(3) . 4_565 ?
O3 Cd2 O12 90.9(3) . . ?
O3 Cd2 C31 136.8(2) . 4_465 ?
O6 Cd2 O11 161.2(3) 4_565 1_455 ?
O6 Cd2 O8 112.2(3) 4_565 4_465 ?
O6 Cd2 O7 103.1(2) 4_565 4_465 ?
O6 Cd2 O12 84.1(3) 4_565 . ?
O6 Cd2 C31 111.3(3) 4_565 4_465 ?
O12 Cd2 O11 77.1(3) . 1_455 ?
O12 Cd2 O8 149.5(3) . 4_465 ?
O12 Cd2 O7 97.5(3) . 4_465 ?
O12 Cd2 C31 123.0(3) . 4_465 ?
O11 Cd1 O8 87.81(18) . 3_766 ?
O2 Cd1 O11 89.8(2) . . ?
O2 Cd1 O8 172.9(2) . 3_766 ?
O2 Cd1 O10 95.1(2) . . ?
O2 Cd1 O9 90.9(2) . . ?
O10 Cd1 O11 90.9(2) . . ?
O10 Cd1 O8 91.6(2) . 3_766 ?
O9 Cd1 O11 173.7(2) . . ?
O9 Cd1 O8 92.1(2) . 3_766 ?
O9 Cd1 O10 82.9(2) . . ?
O5 Cd1 O11 97.0(3) 3_666 . ?
O5 Cd1 O8 86.7(3) 3_666 3_766 ?
O5 Cd1 O2 86.9(3) 3_666 . ?
O5 Cd1 O10 171.9(3) 3_666 . ?
O5 Cd1 O9 89.3(3) 3_666 . ?
Cd2 O11 H11A 112.3 1_655 . ?
Cd2 O11 H11B 103.4 1_655 . ?
Cd1 O11 Cd2 130.4(2) . 1_655 ?
Cd1 O11 H11A 91.2 . . ?
Cd1 O11 H11B 109.0 . . ?
H11A O11 H11B 109.5 . . ?
Cd1 O8 Cd2 107.98(19) 3_766 4_666 ?
C31 O8 Cd2 88.3(4) . 4_666 ?
C31 O8 Cd1 114.3(4) . 3_766 ?
C31 O7 Cd2 96.0(4) . 4_666 ?
C16 O3 Cd2 120.1(5) . . ?
C1 O2 Cd1 125.4(5) . . ?
Cd1 O10 H10A 109.4 . . ?
Cd1 O10 H10B 109.4 . . ?
H10A O10 H10B 104.5 . . ?
C32 O9 Cd1 116.9(5) . . ?
C24 O6 Cd2 113.5(6) . 4_566 ?
C32 N1 C34 121.2(8) . . ?
C32 N1 C33 119.8(8) . . ?
C34 N1 C33 119.0(8) . . ?
C28 C27 H27 120.1 . . ?
C26 C27 H27 120.1 . . ?
C26 C27 C28 119.8(6) . . ?
Cd2 O12 H12A 109.2 . . ?
Cd2 O12 H12B 109.3 . . ?
H12A O12 H12B 104.4 . . ?
C27 C28 C31 119.6(6) . . ?
C29 C28 C27 118.9(6) . . ?
C29 C28 C31 121.4(6) . . ?
O8 C31 Cd2 63.8(3) . 4_666 ?
O8 C31 C28 119.4(6) . . ?
O7 C31 Cd2 57.1(4) . 4_666 ?
O7 C31 O8 120.7(6) . . ?
O7 C31 C28 120.0(6) . . ?
C28 C31 Cd2 174.3(5) . 4_666 ?
C12 C13 C14 119.5(6) . . ?
C12 C13 C16 121.2(7) . . ?
C14 C13 C16 119.3(7) . . ?
C19 C18 C17 120.1(6) . . ?
C23 C18 C17 121.4(6) . . ?
C23 C18 C19 118.5(6) . . ?
C24 O5 Cd1 155.7(9) . 3_666 ?
C5 C6 H6 119.9 . . ?
C7 C6 H6 119.9 . . ?
C7 C6 C5 120.2(7) . . ?
C28 C29 H29 119.6 . . ?
C30 C29 C28 120.8(7) . . ?
C30 C29 H29 119.6 . . ?
C26 C25 C17 121.1(6) . . ?
C26 C25 C30 118.3(6) . . ?
C30 C25 C17 120.6(6) . . ?
C18 C17 C25 116.2(6) . . ?
C8 C17 C18 123.2(6) . . ?
C8 C17 C25 120.6(6) . . ?
C27 C26 C25 121.8(6) . . ?
C27 C26 H26 119.1 . . ?
C25 C26 H26 119.1 . . ?
C29 C30 C25 120.2(6) . . ?
C29 C30 H30 119.9 . . ?
C25 C30 H30 119.9 . . ?
C3 C2 C1 120.0(7) . . ?
C3 C2 C7 119.3(7) . . ?
C7 C2 C1 120.6(7) . . ?
C13 C12 H12 120.1 . . ?
C11 C12 C13 119.8(7) . . ?
C11 C12 H12 120.1 . . ?
C2 C3 H3 119.6 . . ?
C2 C3 C4 120.7(7) . . ?
C4 C3 H3 119.6 . . ?
C13 C14 H14 120.2 . . ?
C15 C14 C13 119.5(7) . . ?
C15 C14 H14 120.2 . . ?
C12 C11 H11 119.2 . . ?
C10 C11 C12 121.5(7) . . ?
C10 C11 H11 119.2 . . ?
O2 C1 O1 124.8(7) . . ?
O2 C1 C2 116.9(7) . . ?
O1 C1 C2 118.2(7) . . ?
C14 C15 H15 118.9 . . ?
C14 C15 C10 122.2(7) . . ?
C10 C15 H15 118.9 . . ?
C6 C5 C8 121.5(6) . . ?
C4 C5 C6 118.7(6) . . ?
C4 C5 C8 119.7(6) . . ?
C6 C7 H7 119.7 . . ?
C2 C7 C6 120.5(7) . . ?
C2 C7 H7 119.7 . . ?
O9 C32 N1 123.5(8) . . ?
O9 C32 H32 118.2 . . ?
N1 C32 H32 118.2 . . ?
C17 C8 C5 122.8(6) . . ?
C17 C8 C10 123.9(6) . . ?
C10 C8 C5 113.3(6) . . ?
C3 C4 H4 119.7 . . ?
C5 C4 C3 120.5(7) . . ?
C5 C4 H4 119.7 . . ?
C20 C21 C24 120.2(8) . . ?
C22 C21 C24 120.8(8) . . ?
C22 C21 C20 118.9(7) . . ?
C11 C10 C15 117.3(6) . . ?
C11 C10 C8 121.2(6) . . ?
C15 C10 C8 121.2(6) . . ?
O6 C24 C21 118.1(8) . . ?
O5 C24 O6 123.4(8) . . ?
O5 C24 C21 118.5(9) . . ?
C21 C20 H20 120.1 . . ?
C19 C20 C21 119.7(8) . . ?
C19 C20 H20 120.1 . . ?
C21 C22 H22 119.4 . . ?
C23 C22 C21 121.2(7) . . ?
C23 C22 H22 119.4 . . ?
O3 C16 C13 115.2(7) . . ?
O4 C16 O3 124.9(8) . . ?
O4 C16 C13 119.9(8) . . ?
C18 C19 H19 119.3 . . ?
C20 C19 C18 121.3(7) . . ?
C20 C19 H19 119.3 . . ?
C18 C23 H23 119.8 . . ?
C22 C23 C18 120.4(7) . . ?
C22 C23 H23 119.8 . . ?
N1 C34 H34A 109.5 . . ?
N1 C34 H34B 109.5 . . ?
N1 C34 H34C 109.5 . . ?
H34A C34 H34B 109.5 . . ?
H34A C34 H34C 109.5 . . ?
H34B C34 H34C 109.5 . . ?
N1 C33 H33A 109.5 . . ?
N1 C33 H33B 109.5 . . ?
N1 C33 H33C 109.5 . . ?
H33A C33 H33B 109.5 . . ?
H33A C33 H33C 109.5 . . ?
H33B C33 H33C 109.5 . . ?

loop_
_geom_bond_atom_site_label_1
_geom_bond_atom_site_label_2
_geom_bond_distance
_geom_bond_site_symmetry_2
_geom_bond_publ_flag
Cd2 O11 2.490(5) 1_455 ?
Cd2 O8 2.457(5) 4_465 ?
Cd2 O7 2.311(5) 4_465 ?
Cd2 O3 2.183(5) . ?
Cd2 O6 2.215(6) 4_565 ?
Cd2 O12 2.282(7) . ?
Cd2 C31 2.737(7) 4_465 ?
Cd1 O11 2.322(5) . ?
Cd1 O8 2.351(5) 3_766 ?
Cd1 O2 2.241(6) . ?
Cd1 O10 2.272(6) . ?
Cd1 O9 2.271(6) . ?
Cd1 O5 2.223(7) 3_666 ?
O11 H11A 0.8697 . ?
O11 H11B 0.8699 . ?
O8 C31 1.281(9) . ?
O7 C31 1.245(9) . ?
O3 C16 1.279(10) . ?
O2 C1 1.261(9) . ?
O1 C1 1.262(10) . ?
O10 H10A 0.8715 . ?
O10 H10B 0.8710 . ?
O9 C32 1.241(10) . ?
O6 C24 1.246(12) . ?
N1 C32 1.313(11) . ?
N1 C34 1.444(11) . ?
N1 C33 1.465(11) . ?
C27 H27 0.9500 . ?
C27 C28 1.399(9) . ?
C27 C26 1.370(9) . ?
O12 H12A 0.8715 . ?
O12 H12B 0.8713 . ?
O4 C16 1.206(10) . ?
C28 C31 1.486(9) . ?
C28 C29 1.390(10) . ?
C13 C12 1.394(10) . ?
C13 C14 1.396(10) . ?
C13 C16 1.503(10) . ?
C18 C17 1.484(9) . ?
C18 C19 1.394(10) . ?
C18 C23 1.390(10) . ?
O5 C24 1.235(12) . ?
C6 H6 0.9500 . ?
C6 C5 1.407(10) . ?
C6 C7 1.390(9) . ?
C29 H29 0.9500 . ?
C29 C30 1.383(9) . ?
C25 C17 1.486(9) . ?
C25 C26 1.389(9) . ?
C25 C30 1.400(10) . ?
C17 C8 1.359(9) . ?
C26 H26 0.9500 . ?
C30 H30 0.9500 . ?
C2 C3 1.382(10) . ?
C2 C1 1.497(10) . ?
C2 C7 1.390(11) . ?
C12 H12 0.9500 . ?
C12 C11 1.392(9) . ?
C3 H3 0.9500 . ?
C3 C4 1.391(10) . ?
C14 H14 0.9500 . ?
C14 C15 1.375(10) . ?
C11 H11 0.9500 . ?
C11 C10 1.389(10) . ?
C15 H15 0.9500 . ?
C15 C10 1.402(10) . ?
C5 C8 1.492(9) . ?
C5 C4 1.389(11) . ?
C7 H7 0.9500 . ?
C32 H32 0.9500 . ?
C8 C10 1.472(9) . ?
C4 H4 0.9500 . ?
C21 C24 1.494(10) . ?
C21 C20 1.397(11) . ?
C21 C22 1.386(12) . ?
C20 H20 0.9500 . ?
C20 C19 1.386(10) . ?
C22 H22 0.9500 . ?
C22 C23 1.383(10) . ?
C19 H19 0.9500 . ?
C23 H23 0.9500 . ?
C34 H34A 0.9800 . ?
C34 H34B 0.9800 . ?
C34 H34C 0.9800 . ?
C33 H33A 0.9800 . ?
C33 H33B 0.9800 . ?
C33 H33C 0.9800 . ?

loop_
_geom_torsion_atom_site_label_1
_geom_torsion_atom_site_label_2
_geom_torsion_atom_site_label_3
_geom_torsion_atom_site_label_4
_geom_torsion
_geom_torsion_site_symmetry_1
_geom_torsion_site_symmetry_2
_geom_torsion_site_symmetry_3
_geom_torsion_site_symmetry_4
_geom_torsion_publ_flag
Cd2 O8 C31 O7 -5.5(7) 4_666 . . . ?
Cd2 O8 C31 C28 174.7(6) 4_666 . . . ?
Cd2 O7 C31 O8 5.9(7) 4_666 . . . ?
Cd2 O7 C31 C28 -174.3(5) 4_666 . . . ?
Cd2 O3 C16 O4 -21.4(12) . . . . ?
Cd2 O3 C16 C13 157.3(5) . . . . ?
Cd2 O6 C24 O5 -4.5(12) 4_566 . . . ?
Cd2 O6 C24 C21 174.4(5) 4_566 . . . ?
Cd1 O8 C31 Cd2 109.0(3) 3_766 . . 4_666 ?
Cd1 O8 C31 O7 103.5(7) 3_766 . . . ?
Cd1 O8 C31 C28 -76.3(7) 3_766 . . . ?
Cd1 O2 C1 O1 22.6(13) . . . . ?
Cd1 O2 C1 C2 -155.3(6) . . . . ?
Cd1 O9 C32 N1 179.8(7) . . . . ?
Cd1 O5 C24 O6 -69(2) 3_666 . . . ?
Cd1 O5 C24 C21 112.2(16) 3_666 . . . ?
C27 C28 C31 O8 144.6(7) . . . . ?
C27 C28 C31 O7 -35.3(10) . . . . ?
C27 C28 C29 C30 -0.6(11) . . . . ?
C28 C27 C26 C25 -1.4(11) . . . . ?
C28 C29 C30 C25 -3.1(12) . . . . ?
C31 C28 C29 C30 179.1(7) . . . . ?
C13 C12 C11 C10 -3.0(12) . . . . ?
C13 C14 C15 C10 -1.0(12) . . . . ?
C18 C17 C8 C5 170.3(7) . . . . ?
C18 C17 C8 C10 -12.4(11) . . . . ?
C6 C5 C8 C17 -50.2(10) . . . . ?
C6 C5 C8 C10 132.2(7) . . . . ?
C6 C5 C4 C3 0.6(11) . . . . ?
C29 C28 C31 O8 -35.1(10) . . . . ?
C29 C28 C31 O7 145.1(7) . . . . ?
C25 C17 C8 C5 -8.4(11) . . . . ?
C25 C17 C8 C10 168.9(7) . . . . ?
C17 C18 C19 C20 179.2(7) . . . . ?
C17 C18 C23 C22 -178.6(7) . . . . ?
C17 C25 C26 C27 178.9(6) . . . . ?
C17 C25 C30 C29 -176.6(7) . . . . ?
C17 C8 C10 C11 134.0(8) . . . . ?
C17 C8 C10 C15 -51.9(11) . . . . ?
C26 C27 C28 C31 -176.8(6) . . . . ?
C26 C27 C28 C29 2.8(11) . . . . ?
C26 C25 C17 C18 128.5(7) . . . . ?
C26 C25 C17 C8 -52.7(10) . . . . ?
C26 C25 C30 C29 4.5(11) . . . . ?
C30 C25 C17 C18 -50.3(9) . . . . ?
C30 C25 C17 C8 128.4(8) . . . . ?
C30 C25 C26 C27 -2.2(11) . . . . ?
C2 C3 C4 C5 -1.0(12) . . . . ?
C12 C13 C14 C15 -0.6(11) . . . . ?
C12 C13 C16 O3 -19.9(10) . . . . ?
C12 C13 C16 O4 159.0(8) . . . . ?
C12 C11 C10 C15 1.4(11) . . . . ?
C12 C11 C10 C8 175.7(7) . . . . ?
C3 C2 C1 O2 169.2(8) . . . . ?
C3 C2 C1 O1 -8.8(12) . . . . ?
C3 C2 C7 C6 -1.0(12) . . . . ?
C14 C13 C12 C11 2.5(11) . . . . ?
C14 C13 C16 O3 160.7(7) . . . . ?
C14 C13 C16 O4 -20.4(11) . . . . ?
C14 C15 C10 C11 0.6(11) . . . . ?
C14 C15 C10 C8 -173.7(7) . . . . ?
C1 C2 C3 C4 -174.3(8) . . . . ?
C1 C2 C7 C6 174.5(7) . . . . ?
C5 C6 C7 C2 0.7(12) . . . . ?
C5 C8 C10 C11 -48.4(10) . . . . ?
C5 C8 C10 C15 125.7(7) . . . . ?
C7 C6 C5 C8 -176.4(7) . . . . ?
C7 C6 C5 C4 -0.4(11) . . . . ?
C7 C2 C3 C4 1.2(12) . . . . ?
C7 C2 C1 O2 -6.2(12) . . . . ?
C7 C2 C1 O1 175.8(8) . . . . ?
C8 C5 C4 C3 176.6(7) . . . . ?
C4 C5 C8 C17 133.9(8) . . . . ?
C4 C5 C8 C10 -43.7(9) . . . . ?
C21 C20 C19 C18 -0.2(13) . . . . ?
C21 C22 C23 C18 -1.0(13) . . . . ?
C24 C21 C20 C19 -178.1(8) . . . . ?
C24 C21 C22 C23 178.7(8) . . . . ?
C20 C21 C24 O6 -7.9(12) . . . . ?
C20 C21 C24 O5 171.1(9) . . . . ?
C20 C21 C22 C23 0.8(13) . . . . ?
C22 C21 C24 O6 174.2(8) . . . . ?
C22 C21 C24 O5 -6.8(12) . . . . ?
C22 C21 C20 C19 -0.2(12) . . . . ?
C16 C13 C12 C11 -176.9(7) . . . . ?
C16 C13 C14 C15 178.8(7) . . . . ?
C19 C18 C17 C25 -47.5(10) . . . . ?
C19 C18 C17 C8 133.8(8) . . . . ?
C19 C18 C23 C22 0.5(12) . . . . ?
C23 C18 C17 C25 131.7(8) . . . . ?
C23 C18 C17 C8 -47.0(11) . . . . ?
C23 C18 C19 C20 0.1(12) . . . . ?
C34 N1 C32 O9 0.9(16) . . . . ?
C33 N1 C32 O9 178.8(10) . . . . ?

loop_
_platon_squeeze_void_nr
_platon_squeeze_void_average_x
_platon_squeeze_void_average_y
_platon_squeeze_void_average_z
_platon_squeeze_void_volume
_platon_squeeze_void_count_electrons
_platon_squeeze_void_content
1 0.500 -0.057 0.250 331 67 ' '
2 0.500 0.026 0.750 331 67 ' '
